data_1547291
loop_
_publ_author_name
'Margulies, Eric A.'
'Kerisit, Nicolas'
'Gawel, Przemyslaw'
'Mauck, Catherine M.'
'Ma, Lin'
'Miller, Claire E.'
'Young, Ryan M.'
'Trapp, Nils'
'Wu, Yi-Lin'
'Diederich, Fran\,cois'
'Wasielewski, Michael R.'

_publ_section_title
;
 Substituent Effects on Singlet Exciton Fission in Polycrystalline Thin
 Films of Cyano-Substituted Diaryltetracenes
;
_journal_issue 39
_journal_name_full 'The Journal of Physical Chemistry C'
_journal_page_first 21262
_journal_paper_doi 10.1021/acs.jpcc.7b07870
_journal_volume 121
_journal_year 2017
_chemical_formula_moiety 'C44 H50 N2 Si4'
_chemical_formula_sum 'C44 H50 N2 Si4'
_chemical_formula_weight 719.22
_space_group_crystal_system monoclinic
_space_group_IT_number 14
_space_group_name_Hall '-P 2ybc'
_space_group_name_H-M_alt 'P 1 21/c 1'
_symmetry_space_group_name_Hall '-P 2ybc'
_symmetry_space_group_name_H-M 'P 1 21/c 1'
_atom_sites_solution_hydrogens geom
_atom_sites_solution_primary direct
_audit_creation_date 2015-07-13
_audit_creation_method
;
Olex2 1.2
(compiled 2015.01.26 svn.r3150 for OlexSys, GUI svn.r4998)
;
_cell_angle_alpha 90
_cell_angle_beta 122.636(9)
_cell_angle_gamma 90
_cell_formula_units_Z 2
_cell_length_a 17.957(3)
_cell_length_b 5.9124(9)
_cell_length_c 22.486(3)
_cell_measurement_reflns_used 1655
_cell_measurement_temperature 100.0(2)
_cell_measurement_theta_max 21.29
_cell_measurement_theta_min 2.37
_cell_volume 2010.4(6)
_computing_cell_refinement 'Bruker SAINT'
_computing_data_collection 'Bruker APEX2'
_computing_data_reduction 'Bruker SAINT'
_computing_molecular_graphics 'Olex2 (Dolomanov et al., 2009)'
_computing_publication_material 'Olex2 (Dolomanov et al., 2009)'
_computing_structure_refinement 'XL (Sheldrick, 2008)'
_computing_structure_solution 'XT (Sheldrick, 2015)'
_diffrn_ambient_temperature 100.0(2)
_diffrn_detector 'Bruker APEX2 area detector'
_diffrn_detector_area_resol_mean 8.33
_diffrn_detector_type 'CCD area detector'
_diffrn_measured_fraction_theta_full 0.907
_diffrn_measured_fraction_theta_max 1.000
_diffrn_measurement_device 'kappa-stage diffractometer'
_diffrn_measurement_device_type 'Bruker APEX-II CCD'
_diffrn_measurement_method '\w and \f scans'
_diffrn_radiation_monochromator 'focusing graphite'
_diffrn_radiation_probe x-ray
_diffrn_radiation_type MoK\a
_diffrn_radiation_wavelength 0.71073
_diffrn_reflns_av_R_equivalents 0.0956
_diffrn_reflns_av_unetI/netI 0.0976
_diffrn_reflns_Laue_measured_fraction_full 0.907
_diffrn_reflns_Laue_measured_fraction_max 1.000
_diffrn_reflns_limit_h_max 20
_diffrn_reflns_limit_h_min -20
_diffrn_reflns_limit_k_max 6
_diffrn_reflns_limit_k_min -4
_diffrn_reflns_limit_l_max 26
_diffrn_reflns_limit_l_min -26
_diffrn_reflns_number 14462
_diffrn_reflns_point_group_measured_fraction_full 0.907
_diffrn_reflns_point_group_measured_fraction_max 1.000
_diffrn_reflns_theta_full 25.242
_diffrn_reflns_theta_max 24.406
_diffrn_reflns_theta_min 1.821
_diffrn_source 'sealed tube'
_diffrn_standards_number 0
_exptl_absorpt_coefficient_mu 0.181
_exptl_absorpt_correction_T_max 0.7452
_exptl_absorpt_correction_T_min 0.6598
_exptl_absorpt_correction_type multi-scan
_exptl_absorpt_process_details
;
SADABS-2014/5 (Bruker,2014/5) was used for absorption correction.
wR2(int) was 0.0625 before and 0.0494 after correction.
The Ratio of minimum to maximum transmission is 0.8854.
The \l/2 correction factor is 0.00150.
;
_exptl_crystal_colour 'clear dark red'
_exptl_crystal_colour_lustre clear
_exptl_crystal_colour_modifier dark
_exptl_crystal_colour_primary red
_exptl_crystal_density_diffrn 1.188
_exptl_crystal_description plate
_exptl_crystal_F_000 768
_exptl_crystal_size_max 0.21
_exptl_crystal_size_mid 0.15
_exptl_crystal_size_min 0.02
_refine_diff_density_max 0.480
_refine_diff_density_min -0.483
_refine_diff_density_rms 0.070
_refine_ls_extinction_method none
_refine_ls_goodness_of_fit_ref 1.021
_refine_ls_hydrogen_treatment constr
_refine_ls_matrix_type full
_refine_ls_number_parameters 236
_refine_ls_number_reflns 3295
_refine_ls_number_restraints 62
_refine_ls_restrained_S_all 1.014
_refine_ls_R_factor_all 0.1268
_refine_ls_R_factor_gt 0.0648
_refine_ls_shift/su_max 0.000
_refine_ls_shift/su_mean 0.000
_refine_ls_structure_factor_coef Fsqd
_refine_ls_weighting_details 'w=1/[\s^2^(Fo^2^)+(0.0724P)^2^+1.9217P] where P=(Fo^2^+2Fc^2^)/3'
_refine_ls_weighting_scheme calc
_refine_ls_wR_factor_gt 0.1390
_refine_ls_wR_factor_ref 0.1636
_reflns_Friedel_coverage 0.000
_reflns_number_gt 1998
_reflns_number_total 3295
_reflns_threshold_expression 'I > 2\s(I)'
_cod_data_source_file jp7b07870_si_005.cif
_cod_data_source_block mo_d090715_1_1_0m
_cod_depositor_comments 'Adding full bibliography for 1547291--1547294.cif.'
_cod_database_code 1547291
_shelxl_version_number 2014/6
_shelx_space_group_comment
;
The symmetry employed for this shelxl refinement is uniquely defined
by the following loop, which should always be used as a source of
symmetry information in preference to the above space-group names.
They are only intended as comments.
;
_olex2_refinement_description
;
1. Fixed Uiso
 At 1.2 times of:
  All C(H) groups
 At 1.5 times of:
  All C(H,H,H) groups
2. Restrained distances
 N1-C17 \\sim N1A-C17
 with sigma of 0.02
 N1-C6 \\sim N1A-C6
 with sigma of 0.02
3. Rigid bond restraints
 N1, C6, C17, N1A
 with sigma for 1-2 distances of 0.01 and sigma for 1-3 distances of 0.01
 C8, Si2, C19, C22, C16
 with sigma for 1-2 distances of 0.01 and sigma for 1-3 distances of 0.01
4. Uiso/Uaniso restraints and constraints
Uanis(N1) = Uanis(N1A)
5. Rigid body (RIGU) restrains
 N1, C6, C17, N1A
 with sigma for 1-2 distances of 0.004 and sigma for 1-3 distances of 0.004
 C8, Si2, C19, C22, C16
 with sigma for 1-2 distances of 0.004 and sigma for 1-3 distances of 0.004
6. Others
 Sof(N1A)=1-FVAR(1)
 Sof(N1)=FVAR(1)
7.a Aromatic/amide H refined with riding coordinates:
 C4(H4), C7(H7), C9(H9), C10(H10), C11(H11), C14(H14), C15(H15)
7.b Idealised Me refined as rotating group:
 C16(H16A,H16B,H16C), C18(H18A,H18B,H18C), C19(H19A,H19B,H19C), C20(H20A,H20B,
 H20C), C21(H21A,H21B,H21C), C22(H22A,H22B,H22C)
;
_olex2_date_sample_data_collection 2015-07-09
_olex2_date_sample_submission 2015-07-09
_olex2_submission_original_sample_id d090715_1_1
_olex2_submission_special_instructions 'No special instructions were received'

loop_
_space_group_symop_operation_xyz
'x, y, z'
'-x, y+1/2, -z+1/2'
'-x, -y, -z'
'x, -y-1/2, z-1/2'

loop_
_atom_site_label
_atom_site_type_symbol
_atom_site_fract_x
_atom_site_fract_y
_atom_site_fract_z
_atom_site_U_iso_or_equiv
_atom_site_adp_type
_atom_site_occupancy
_atom_site_site_symmetry_order
_atom_site_calc_flag
_atom_site_refinement_flags_posn
_atom_site_refinement_flags_adp
_atom_site_refinement_flags_occupancy
_atom_site_disorder_assembly
_atom_site_disorder_group
Si1 Si 0.55009(7) -0.5313(2) 0.88734(6) 0.0270(4) Uani 1 1 d . . . . .
Si2 Si 0.82989(7) 0.5987(2) 0.69552(6) 0.0292(4) Uani 1 1 d . U . . .
N1 N 1.139(2) 0.496(9) 0.960(3) 0.040(4) Uani 0.21(6) 1 d D U P A 1
C1 C 0.7995(2) -0.1680(7) 0.9158(2) 0.0212(10) Uani 1 1 d . . . . .
C2 C 0.9417(2) 0.2387(7) 0.8875(2) 0.0213(10) Uani 1 1 d . . . . .
C3 C 0.8707(2) 0.0962(7) 0.8755(2) 0.0209(10) Uani 1 1 d . . . . .
C4 C 0.7670(2) -0.3587(7) 0.8750(2) 0.0247(10) Uani 1 1 d . . . . .
H4 H 0.7949 -0.4164 0.8535 0.030 Uiso 1 1 calc R . . . .
C5 C 0.9636(2) -0.0716(7) 0.9936(2) 0.0196(10) Uani 1 1 d . . . . .
C6 C 1.0224(2) 0.2285(7) 0.9537(2) 0.0230(10) Uani 1 1 d D U . . .
C7 C 0.7888(2) 0.1131(8) 0.8078(2) 0.0252(11) Uani 1 1 d . . . . .
H7 H 0.7408 0.0247 0.7985 0.030 Uiso 1 1 calc R . . . .
C8 C 0.8499(2) 0.4021(7) 0.7684(2) 0.0225(10) Uani 1 1 d . U . . .
C9 C 0.7554(3) -0.0779(8) 0.9454(2) 0.0269(11) Uani 1 1 d . . . . .
H9 H 0.7752 0.0551 0.9715 0.032 Uiso 1 1 calc R . . . .
C10 C 0.9283(2) 0.3926(7) 0.8334(2) 0.0253(10) Uani 1 1 d . . . . .
H10 H 0.9740 0.4894 0.8423 0.030 Uiso 1 1 calc R . . . .
C11 C 0.6811(3) -0.1880(7) 0.9357(2) 0.0273(11) Uani 1 1 d . . . . .
H11 H 0.6525 -0.1274 0.9563 0.033 Uiso 1 1 calc R . . . .
C12 C 0.6483(2) -0.3843(7) 0.8964(2) 0.0230(10) Uani 1 1 d . . . . .
C13 C 0.8799(2) -0.0476(7) 0.9277(2) 0.0219(10) Uani 1 1 d . . . . .
C14 C 0.7807(2) 0.2549(7) 0.7578(2) 0.0262(11) Uani 1 1 d . . . . .
H14 H 0.7274 0.2570 0.7142 0.031 Uiso 1 1 calc R . . . .
C15 C 0.6920(2) -0.4672(8) 0.8654(2) 0.0266(11) Uani 1 1 d . . . . .
H15 H 0.6711 -0.5972 0.8378 0.032 Uiso 1 1 calc R . . . .
C16 C 0.9137(3) 0.8249(8) 0.7309(2) 0.0349(12) Uani 1 1 d . U . . .
H16A H 0.9135 0.9018 0.7684 0.052 Uiso 1 1 calc GR . . . .
H16B H 0.9003 0.9305 0.6939 0.052 Uiso 1 1 calc GR . . . .
H16C H 0.9710 0.7602 0.7487 0.052 Uiso 1 1 calc GR . . . .
C17 C 1.0855(3) 0.3985(8) 0.9644(2) 0.0318(11) Uani 1 1 d D U . . .
C18 C 0.5827(3) -0.6627(8) 0.9731(2) 0.0349(12) Uani 1 1 d . . . . .
H18A H 0.6344 -0.7541 0.9896 0.052 Uiso 1 1 calc GR . . . .
H18B H 0.5352 -0.7556 0.9670 0.052 Uiso 1 1 calc GR . . . .
H18C H 0.5952 -0.5463 1.0071 0.052 Uiso 1 1 calc GR . . . .
C19 C 0.7140(2) 0.7108(8) 0.6517(2) 0.0391(13) Uani 1 1 d . U . . .
H19A H 0.6728 0.5930 0.6242 0.059 Uiso 1 1 calc GR . . . .
H19B H 0.7066 0.8348 0.6214 0.059 Uiso 1 1 calc GR . . . .
H19C H 0.7035 0.7619 0.6871 0.059 Uiso 1 1 calc GR . . . .
C20 C 0.5059(3) -0.7424(8) 0.8150(2) 0.0375(13) Uani 1 1 d . . . . .
H20A H 0.4914 -0.6686 0.7720 0.056 Uiso 1 1 calc GR . . . .
H20B H 0.4538 -0.8110 0.8089 0.056 Uiso 1 1 calc GR . . . .
H20C H 0.5497 -0.8567 0.8267 0.056 Uiso 1 1 calc GR . . . .
C21 C 0.4622(3) -0.3194(8) 0.8655(3) 0.0420(14) Uani 1 1 d . . . . .
H21A H 0.4863 -0.1996 0.8997 0.063 Uiso 1 1 calc GR . . . .
H21B H 0.4147 -0.3910 0.8662 0.063 Uiso 1 1 calc GR . . . .
H21C H 0.4403 -0.2583 0.8194 0.063 Uiso 1 1 calc GR . . . .
C22 C 0.8358(3) 0.4393(9) 0.6275(2) 0.0476(14) Uani 1 1 d . U . . .
H22A H 0.8931 0.3711 0.6485 0.071 Uiso 1 1 calc GR . . . .
H22B H 0.8260 0.5405 0.5906 0.071 Uiso 1 1 calc GR . . . .
H22C H 0.7913 0.3235 0.6082 0.071 Uiso 1 1 calc GR . . . .
N1A N 1.1243(10) 0.558(3) 0.9672(7) 0.040(4) Uani 0.79(6) 1 d D U P A 2

loop_
_atom_site_aniso_label
_atom_site_aniso_U_11
_atom_site_aniso_U_22
_atom_site_aniso_U_33
_atom_site_aniso_U_23
_atom_site_aniso_U_13
_atom_site_aniso_U_12
Si1 0.0108(5) 0.0300(8) 0.0293(7) 0.0007(6) 0.0038(5) -0.0058(5)
Si2 0.0167(6) 0.0341(8) 0.0248(7) 0.0062(6) 0.0033(5) 0.0030(6)
N1 0.017(4) 0.043(5) 0.034(3) 0.016(4) -0.003(3) -0.004(4)
C1 0.0086(18) 0.027(3) 0.019(2) 0.004(2) 0.0013(17) -0.0018(19)
C2 0.0111(19) 0.026(3) 0.022(2) 0.001(2) 0.0058(18) 0.0004(18)
C3 0.0115(19) 0.024(2) 0.020(2) 0.002(2) 0.0041(18) 0.0003(18)
C4 0.014(2) 0.029(3) 0.026(2) -0.001(2) 0.0084(19) -0.002(2)
C5 0.0103(18) 0.021(3) 0.021(2) -0.0018(19) 0.0045(17) -0.0035(18)
C6 0.0121(19) 0.024(2) 0.022(2) 0.0003(19) 0.0024(18) -0.0010(18)
C7 0.0097(19) 0.032(3) 0.022(2) -0.002(2) 0.0010(18) -0.0061(19)
C8 0.014(2) 0.024(2) 0.021(2) -0.0002(19) 0.0042(18) 0.0022(18)
C9 0.021(2) 0.027(3) 0.022(2) -0.005(2) 0.0048(19) -0.005(2)
C10 0.016(2) 0.026(3) 0.028(3) 0.000(2) 0.0079(19) -0.0012(19)
C11 0.020(2) 0.027(3) 0.033(3) -0.003(2) 0.013(2) -0.003(2)
C12 0.0126(19) 0.024(3) 0.020(2) -0.003(2) 0.0005(18) -0.0025(19)
C13 0.0122(19) 0.026(3) 0.020(2) -0.003(2) 0.0037(17) -0.0032(19)
C14 0.013(2) 0.033(3) 0.019(2) 0.000(2) 0.0003(18) -0.002(2)
C15 0.015(2) 0.028(3) 0.023(2) -0.005(2) 0.0017(19) -0.008(2)
C16 0.021(2) 0.037(3) 0.042(3) 0.010(2) 0.014(2) 0.005(2)
C17 0.016(2) 0.039(3) 0.020(2) 0.012(2) -0.0032(18) -0.004(2)
C18 0.032(2) 0.031(3) 0.039(3) -0.005(2) 0.017(2) -0.006(2)
C19 0.014(2) 0.039(3) 0.050(3) 0.022(2) 0.008(2) 0.013(2)
C20 0.028(2) 0.045(3) 0.031(3) -0.002(2) 0.011(2) -0.018(2)
C21 0.017(2) 0.042(3) 0.057(3) 0.009(3) 0.013(2) -0.002(2)
C22 0.045(3) 0.060(4) 0.025(3) 0.007(2) 0.010(2) 0.010(3)
N1A 0.017(4) 0.043(5) 0.034(3) 0.016(4) -0.003(3) -0.004(4)

loop_
_atom_type_symbol
_atom_type_description
_atom_type_scat_dispersion_real
_atom_type_scat_dispersion_imag
_atom_type_scat_source
C C 0.0033 0.0016 'International Tables Vol C Tables 4.2.6.8 and 6.1.1.4'
H H 0.0000 0.0000 'International Tables Vol C Tables 4.2.6.8 and 6.1.1.4'
N N 0.0061 0.0033 'International Tables Vol C Tables 4.2.6.8 and 6.1.1.4'
Si Si 0.0817 0.0704 'International Tables Vol C Tables 4.2.6.8 and 6.1.1.4'

loop_
_geom_angle_atom_site_label_1
_geom_angle_atom_site_label_2
_geom_angle_atom_site_label_3
_geom_angle
_geom_angle_site_symmetry_1
_geom_angle_site_symmetry_3
C18 Si1 C12 109.25(19) . .
C18 Si1 C21 107.6(2) . .
C20 Si1 C12 109.9(2) . .
C20 Si1 C18 112.1(2) . .
C20 Si1 C21 108.7(2) . .
C21 Si1 C12 109.3(2) . .
C16 Si2 C8 110.2(2) . .
C16 Si2 C19 112.7(2) . .
C16 Si2 C22 109.2(2) . .
C19 Si2 C8 108.21(19) . .
C22 Si2 C8 109.7(2) . .
C22 Si2 C19 106.7(2) . .
C4 C1 C9 119.4(4) . .
C4 C1 C13 122.1(4) . .
C9 C1 C13 118.5(4) . .
C3 C2 C10 119.4(3) . .
C6 C2 C3 118.6(4) . .
C6 C2 C10 122.0(4) . .
C2 C3 C7 117.2(4) . .
C13 C3 C2 121.1(3) . .
C13 C3 C7 121.6(4) . .
C1 C4 H4 119.7 . .
C1 C4 C15 120.5(4) . .
C15 C4 H4 119.7 . .
C6 C5 C5 118.8(4) 3_757 3_757
C6 C5 C13 122.7(4) 3_757 .
C13 C5 C5 118.5(5) . 3_757
C2 C6 C5 121.9(4) . 3_757
C2 C6 C17 114.5(4) . .
C5 C6 C17 123.5(3) 3_757 .
C3 C7 H7 119.5 . .
C14 C7 C3 121.0(4) . .
C14 C7 H7 119.5 . .
C10 C8 Si2 123.7(3) . .
C10 C8 C14 116.8(4) . .
C14 C8 Si2 119.5(3) . .
C1 C9 H9 120.3 . .
C1 C9 C11 119.5(4) . .
C11 C9 H9 120.3 . .
C2 C10 H10 118.9 . .
C8 C10 C2 122.3(4) . .
C8 C10 H10 118.9 . .
C9 C11 H11 118.8 . .
C12 C11 C9 122.4(4) . .
C12 C11 H11 118.8 . .
C11 C12 Si1 120.7(3) . .
C11 C12 C15 117.0(4) . .
C15 C12 Si1 122.3(3) . .
C3 C13 C1 118.5(3) . .
C3 C13 C5 120.8(4) . .
C5 C13 C1 120.5(4) . .
C7 C14 C8 123.2(4) . .
C7 C14 H14 118.4 . .
C8 C14 H14 118.4 . .
C4 C15 H15 119.4 . .
C12 C15 C4 121.2(4) . .
C12 C15 H15 119.4 . .
Si2 C16 H16A 109.5 . .
Si2 C16 H16B 109.5 . .
Si2 C16 H16C 109.5 . .
H16A C16 H16B 109.5 . .
H16A C16 H16C 109.5 . .
H16B C16 H16C 109.5 . .
N1 C17 C6 161(3) . .
N1A C17 C6 168.8(12) . .
Si1 C18 H18A 109.5 . .
Si1 C18 H18B 109.5 . .
Si1 C18 H18C 109.5 . .
H18A C18 H18B 109.5 . .
H18A C18 H18C 109.5 . .
H18B C18 H18C 109.5 . .
Si2 C19 H19A 109.5 . .
Si2 C19 H19B 109.5 . .
Si2 C19 H19C 109.5 . .
H19A C19 H19B 109.5 . .
H19A C19 H19C 109.5 . .
H19B C19 H19C 109.5 . .
Si1 C20 H20A 109.5 . .
Si1 C20 H20B 109.5 . .
Si1 C20 H20C 109.5 . .
H20A C20 H20B 109.5 . .
H20A C20 H20C 109.5 . .
H20B C20 H20C 109.5 . .
Si1 C21 H21A 109.5 . .
Si1 C21 H21B 109.5 . .
Si1 C21 H21C 109.5 . .
H21A C21 H21B 109.5 . .
H21A C21 H21C 109.5 . .
H21B C21 H21C 109.5 . .
Si2 C22 H22A 109.5 . .
Si2 C22 H22B 109.5 . .
Si2 C22 H22C 109.5 . .
H22A C22 H22B 109.5 . .
H22A C22 H22C 109.5 . .
H22B C22 H22C 109.5 . .

loop_
_geom_bond_atom_site_label_1
_geom_bond_atom_site_label_2
_geom_bond_distance
_geom_bond_site_symmetry_2
Si1 C12 1.876(4) .
Si1 C18 1.857(5) .
Si1 C20 1.855(5) .
Si1 C21 1.862(5) .
Si2 C8 1.879(4) .
Si2 C16 1.843(4) .
Si2 C19 1.878(4) .
Si2 C22 1.847(5) .
N1 C17 1.166(14) .
C1 C4 1.370(6) .
C1 C9 1.386(6) .
C1 C13 1.498(5) .
C2 C3 1.426(5) .
C2 C6 1.412(5) .
C2 C10 1.432(6) .
C3 C7 1.441(5) .
C3 C13 1.386(6) .
C4 H4 0.9300 .
C4 C15 1.398(5) .
C5 C5 1.450(7) 3_757
C5 C6 1.417(6) 3_757
C5 C13 1.439(5) .
C6 C5 1.417(6) 3_757
C6 C17 1.435(6) .
C7 H7 0.9300 .
C7 C14 1.346(6) .
C8 C10 1.379(5) .
C8 C14 1.428(6) .
C9 H9 0.9300 .
C9 C11 1.391(6) .
C10 H10 0.9300 .
C11 H11 0.9300 .
C11 C12 1.383(6) .
C12 C15 1.391(6) .
C14 H14 0.9300 .
C15 H15 0.9300 .
C16 H16A 0.9600 .
C16 H16B 0.9600 .
C16 H16C 0.9600 .
C17 N1A 1.154(7) .
C18 H18A 0.9600 .
C18 H18B 0.9600 .
C18 H18C 0.9600 .
C19 H19A 0.9600 .
C19 H19B 0.9600 .
C19 H19C 0.9600 .
C20 H20A 0.9600 .
C20 H20B 0.9600 .
C20 H20C 0.9600 .
C21 H21A 0.9600 .
C21 H21B 0.9600 .
C21 H21C 0.9600 .
C22 H22A 0.9600 .
C22 H22B 0.9600 .
C22 H22C 0.9600 .

loop_
_geom_torsion_atom_site_label_1
_geom_torsion_atom_site_label_2
_geom_torsion_atom_site_label_3
_geom_torsion_atom_site_label_4
_geom_torsion
_geom_torsion_site_symmetry_1
_geom_torsion_site_symmetry_4
Si1 C12 C15 C4 -177.8(3) . .
Si2 C8 C10 C2 -179.3(3) . .
Si2 C8 C14 C7 -178.3(4) . .
C1 C4 C15 C12 0.5(6) . .
C1 C9 C11 C12 -1.0(6) . .
C2 C3 C7 C14 1.2(6) . .
C2 C3 C13 C1 171.3(4) . .
C2 C3 C13 C5 -5.3(6) . .
C2 C6 C17 N1 -76(8) . .
C2 C6 C17 N1A 39(6) . .
C3 C2 C6 C5 4.0(6) . 3_757
C3 C2 C6 C17 -171.9(4) . .
C3 C2 C10 C8 -2.7(6) . .
C3 C7 C14 C8 -2.2(7) . .
C4 C1 C9 C11 2.8(6) . .
C4 C1 C13 C3 80.0(5) . .
C4 C1 C13 C5 -103.4(5) . .
C5 C5 C13 C1 -171.6(4) 3_757 .
C5 C5 C13 C3 4.9(7) 3_757 .
C5 C6 C17 N1 108(8) 3_757 .
C5 C6 C17 N1A -137(6) 3_757 .
C6 C2 C3 C7 179.1(4) . .
C6 C2 C3 C13 0.8(6) . .
C6 C2 C10 C8 179.4(4) . .
C6 C5 C13 C1 8.2(6) 3_757 .
C6 C5 C13 C3 -175.3(4) 3_757 .
C7 C3 C13 C1 -6.9(6) . .
C7 C3 C13 C5 176.5(4) . .
C9 C1 C4 C15 -2.6(6) . .
C9 C1 C13 C3 -97.9(5) . .
C9 C1 C13 C5 78.8(5) . .
C9 C11 C12 Si1 178.0(3) . .
C9 C11 C12 C15 -1.1(6) . .
C10 C2 C3 C7 1.2(6) . .
C10 C2 C3 C13 -177.1(4) . .
C10 C2 C6 C5 -178.1(4) . 3_757
C10 C2 C6 C17 5.9(6) . .
C10 C8 C14 C7 0.7(7) . .
C11 C12 C15 C4 1.3(6) . .
C13 C1 C4 C15 179.6(4) . .
C13 C1 C9 C11 -179.3(4) . .
C13 C3 C7 C14 179.5(4) . .
C14 C8 C10 C2 1.8(6) . .
C16 Si2 C8 C10 -16.4(4) . .
C16 Si2 C8 C14 162.5(3) . .
C18 Si1 C12 C11 -70.8(4) . .
C18 Si1 C12 C15 108.3(4) . .
C19 Si2 C8 C10 -140.1(4) . .
C19 Si2 C8 C14 38.9(4) . .
C20 Si1 C12 C11 165.9(3) . .
C20 Si1 C12 C15 -15.0(4) . .
C21 Si1 C12 C11 46.7(4) . .
C21 Si1 C12 C15 -134.2(4) . .
C22 Si2 C8 C10 103.9(4) . .
C22 Si2 C8 C14 -77.2(4) . .
